data_4318421
loop_
_publ_author_name
'Larry R. Falvello'
'Raquel Garde'
'Milagros Tom\'as'

_publ_section_title
;
 Flexible Square Supramolecular Rings with Hydrogen-Bonded Bushing in
 Solid-State Oxalurate Complexes: Versatility of the Oxalurate Ligand in
 Covalent and Noncovalent Binding
;
_journal_name_full 'Inorganic Chemistry'
_journal_page_first 4599
_journal_page_last 4604
_journal_paper_doi 10.1021/ic025648m
_journal_volume 41
_journal_year 2002
_chemical_formula_sum 'C6 H14 Cl0 N4 Ni O12'
_chemical_formula_weight 392.92
_space_group_IT_number 2
_symmetry_cell_setting triclinic
_symmetry_space_group_name_Hall '-P 1'
_symmetry_space_group_name_H-M 'P -1'
_atom_sites_solution_hydrogens none
_atom_sites_solution_primary direct
_atom_sites_solution_secondary difmap
_audit_creation_method SHELXL-97
_cell_angle_alpha 70.886(9)
_cell_angle_beta 79.954(10)
_cell_angle_gamma 71.499(9)
_cell_formula_units_Z 1
_cell_length_a 5.2699(6)
_cell_length_b 7.0130(11)
_cell_length_c 10.2911(13)
_cell_measurement_temperature 298(2)
_cell_volume 339.74(8)
_computing_cell_refinement 'CAD4/PC V2.0 (Nonius, 1996)'
_computing_data_collection 'CAD4/PC V2.0 (Nonius, 1996)'
_computing_data_reduction 'XCAD4 (Harms, 1996)'
_computing_molecular_graphics 'SHELXTL Rel. 5.05/V (Siemens, 1996)'
_computing_publication_material 'SHELXL-97 (Sheldrick, 1997)'
_computing_structure_refinement 'SHELXL-97 (Sheldrick, 1997)'
_computing_structure_solution 'SHELXS-97 (Sheldrick, 1990)'
_diffrn_ambient_temperature 298(2)
_diffrn_measured_fraction_theta_full 1.000
_diffrn_measured_fraction_theta_max 1.000
_diffrn_measurement_device_type 'Nonius CAD-4'
_diffrn_measurement_method 'omega-(two-third-theta) scan'
_diffrn_radiation_monochromator graphite
_diffrn_radiation_source 'fine-focus sealed tube'
_diffrn_radiation_type MoK\a
_diffrn_radiation_wavelength 0.71073
_diffrn_reflns_av_R_equivalents 0.1062
_diffrn_reflns_av_sigmaI/netI 0.2062
_diffrn_reflns_limit_h_max 5
_diffrn_reflns_limit_h_min 0
_diffrn_reflns_limit_k_max 7
_diffrn_reflns_limit_k_min -7
_diffrn_reflns_limit_l_max 11
_diffrn_reflns_limit_l_min -10
_diffrn_reflns_number 1013
_diffrn_reflns_theta_full 22.47
_diffrn_reflns_theta_max 22.47
_diffrn_reflns_theta_min 2.10
_exptl_absorpt_coefficient_mu 1.506
_exptl_absorpt_correction_T_max 0.9151
_exptl_absorpt_correction_T_min 0.8400
_exptl_absorpt_correction_type psi-scan
_exptl_crystal_colour colorless
_exptl_crystal_density_diffrn 1.920
_exptl_crystal_density_method 'not measured'
_exptl_crystal_F_000 202
_exptl_crystal_size_max 0.12
_exptl_crystal_size_mid 0.07
_exptl_crystal_size_min 0.06
_refine_diff_density_max 0.663
_refine_diff_density_min -0.573
_refine_diff_density_rms 0.164
_refine_ls_extinction_method none
_refine_ls_goodness_of_fit_ref 1.057
_refine_ls_hydrogen_treatment none
_refine_ls_matrix_type full
_refine_ls_number_parameters 106
_refine_ls_number_reflns 895
_refine_ls_number_restraints 0
_refine_ls_restrained_S_all 1.057
_refine_ls_R_factor_all 0.1839
_refine_ls_R_factor_gt 0.0854
_refine_ls_shift/su_max 0.000
_refine_ls_shift/su_mean 0.000
_refine_ls_structure_factor_coef Fsqd
_refine_ls_weighting_details 'calc w=1/[\s^2^(Fo^2^)+(0.0649P)^2^+2.2231P] where P=(Fo^2^+2Fc^2^)/3'
_refine_ls_weighting_scheme calc
_refine_ls_wR_factor_gt 0.1709
_refine_ls_wR_factor_ref 0.2169
_reflns_number_gt 478
_reflns_number_total 895
_reflns_threshold_expression >2sigma(I)
_cod_data_source_file ic025648m_s1_2.cif
_cod_data_source_block compound3
_cod_depositor_comments
;
 Correcting the way multiline values are recorded in the _audit_author loop.

 Antanas Vaitkus,
 2018-07-07

The following automatic conversions were performed:

'_symmetry_cell_setting' value 'Triclinic' changed to 'triclinic'
according to the built-in table from CIF Core dictionary named
'cif_core.dic' version 2.4.1 from 2010-06-29.

'_geom_bond_publ_flag'
value 'Y' changed to 'y' according to the built-in table from CIF
Core dictionary named 'cif_core.dic' version 2.4.1 from 2010-06-29 (2
times).

Automatic conversion script
Id: cif_fix_values 1646 2011-03-28 12:23:43Z adriana 

The following automatic conversions were performed:

data name '_atom_site_symetry_multiplicity' was replaced with
'_atom_site_symmetry_multiplicity' as specified in the replacement
file 'data/replacement-values/replacement_tags.lst'.

Automatic conversion script
Id: cif_correct_tags 9268 2022-04-12 08:56:07Z antanas 
;
_cod_database_code 4318421

loop_
_symmetry_equiv_pos_as_xyz
'x, y, z'
'-x, -y, -z'

loop_
_atom_site_label
_atom_site_type_symbol
_atom_site_fract_x
_atom_site_fract_y
_atom_site_fract_z
_atom_site_U_iso_or_equiv
_atom_site_adp_type
_atom_site_occupancy
_atom_site_symmetry_multiplicity
_atom_site_calc_flag
_atom_site_refinement_flags
_atom_site_disorder_assembly
_atom_site_disorder_group
Ni1 Ni 0.0000 0.0000 0.0000 0.0265(11) Uani 1 2 d S . .
O1 O -0.2945(19) -0.0230(15) 0.1652(10) 0.028(3) Uani 1 1 d . . .
O2 O 0.1948(19) -0.2651(16) 0.1323(10) 0.031(3) Uani 1 1 d . . .
C1 C -0.216(3) -0.176(2) 0.2630(14) 0.022(4) Uani 1 1 d . . .
C2 C 0.084(3) -0.328(2) 0.2531(18) 0.033(4) Uani 1 1 d . . .
O3 O 0.164(2) -0.4706(16) 0.3506(10) 0.039(3) Uani 1 1 d . . .
N1 N -0.338(2) -0.2400(18) 0.3908(11) 0.027(3) Uani 1 1 d . . .
C3 C -0.615(3) -0.143(2) 0.4314(16) 0.031(4) Uani 1 1 d . . .
O4 O -0.765(2) -0.0014(16) 0.3482(10) 0.036(3) Uani 1 1 d . . .
N2 N -0.681(3) -0.2251(19) 0.5654(12) 0.032(3) Uani 1 1 d . . .
O5 O 0.1312(19) 0.1789(15) 0.0801(9) 0.032(3) Uani 1 1 d . . .
O6 O -0.281(2) 0.5243(16) 0.1292(11) 0.045(3) Uani 1 1 d . . .

loop_
_atom_site_aniso_label
_atom_site_aniso_U_11
_atom_site_aniso_U_22
_atom_site_aniso_U_33
_atom_site_aniso_U_23
_atom_site_aniso_U_13
_atom_site_aniso_U_12
Ni1 0.0179(19) 0.030(2) 0.0178(19) 0.0029(15) -0.0029(15) 0.0022(15)
O1 0.021(6) 0.032(6) 0.025(6) -0.005(5) 0.011(5) -0.011(5)
O2 0.015(6) 0.040(7) 0.025(6) 0.001(5) 0.005(5) -0.004(5)
C1 0.021(9) 0.023(9) 0.018(9) 0.000(8) 0.005(7) -0.009(8)
C2 0.032(10) 0.018(9) 0.046(11) 0.001(9) -0.020(10) -0.006(8)
O3 0.023(7) 0.033(7) 0.038(7) 0.006(6) 0.003(6) 0.002(5)
N1 0.024(7) 0.029(8) 0.017(7) 0.000(6) 0.008(6) -0.007(6)
C3 0.014(9) 0.029(10) 0.042(11) -0.015(9) -0.007(8) 0.013(8)
O4 0.020(6) 0.046(7) 0.032(7) -0.001(6) 0.002(5) -0.005(6)
N2 0.037(9) 0.039(8) 0.012(7) -0.001(6) 0.005(6) -0.009(7)
O5 0.031(7) 0.042(7) 0.030(6) -0.019(5) 0.001(5) -0.014(5)
O6 0.030(7) 0.048(8) 0.054(8) -0.007(6) 0.002(6) -0.020(6)

loop_
_atom_type_symbol
_atom_type_description
_atom_type_scat_dispersion_real
_atom_type_scat_dispersion_imag
_atom_type_scat_source
C C 0.0033 0.0016 'International Tables Vol C Tables 4.2.6.8 and 6.1.1.4'
H H 0.0000 0.0000 'International Tables Vol C Tables 4.2.6.8 and 6.1.1.4'
Cl Cl 0.1484 0.1585 'International Tables Vol C Tables 4.2.6.8 and 6.1.1.4'
N N 0.0061 0.0033 'International Tables Vol C Tables 4.2.6.8 and 6.1.1.4'
O O 0.0106 0.0060 'International Tables Vol C Tables 4.2.6.8 and 6.1.1.4'
Ni Ni 0.3393 1.1124 'International Tables Vol C Tables 4.2.6.8 and 6.1.1.4'

loop_
_audit_author_name
_audit_author_address
'Larry R. Falvello'
;
University of Zaragoza
Department of Inorganic Chemistry
Plaza San Francisco s/n
E-50009 Zaragoza
Spain
;
'Raquel Garde'
;
University of Zaragoza
Department of Inorganic Chemistry
Plaza San Francisco s/n
E-50009 Zaragoza
Spain
;
'Milagros Tom\'as'
;
University of Zaragoza
Department of Inorganic Chemistry
Plaza San Francisco s/n
E-50009 Zaragoza
Spain
;

loop_
_geom_angle_atom_site_label_1
_geom_angle_atom_site_label_2
_geom_angle_atom_site_label_3
_geom_angle
_geom_angle_site_symmetry_1
_geom_angle_site_symmetry_3
_geom_angle_publ_flag
O2 Ni1 O2 180.0 . 2 ?
O2 Ni1 O5 91.8(4) . . y
O2 Ni1 O5 88.2(4) 2 . y
O2 Ni1 O5 88.2(4) . 2 ?
O2 Ni1 O5 91.8(4) 2 2 ?
O5 Ni1 O5 180.0 . 2 ?
O2 Ni1 O1 99.8(4) . 2 y
O2 Ni1 O1 80.2(4) 2 2 ?
O5 Ni1 O1 91.5(4) . 2 y
O5 Ni1 O1 88.5(4) 2 2 ?
O2 Ni1 O1 80.2(4) . . y
O2 Ni1 O1 99.8(4) 2 . ?
O5 Ni1 O1 88.5(4) . . y
O5 Ni1 O1 91.5(4) 2 . ?
O1 Ni1 O1 180.0(4) 2 . ?
C1 O1 Ni1 111.8(9) . . ?
C2 O2 Ni1 119.1(9) . . ?
O1 C1 N1 130.1(13) . . ?
O1 C1 C2 119.6(13) . . ?
N1 C1 C2 110.2(12) . . ?
O3 C2 O2 131.5(15) . . ?
O3 C2 C1 119.4(15) . . ?
O2 C2 C1 109.1(12) . . ?
C2 O3 N1 65.8(10) . . ?
C1 N1 C3 124.0(12) . . ?
C1 N1 O3 64.6(8) . . ?
C3 N1 O3 170.9(10) . . ?
C1 N1 O3 135.0(9) . 2_546 ?
C3 N1 O3 100.6(8) . 2_546 ?
O3 N1 O3 71.2(4) . 2_546 ?
O4 C3 N2 125.8(13) . . ?
O4 C3 N1 121.8(14) . . ?
N2 C3 N1 112.4(12) . . ?
C3 N2 O3 99.8(9) . 2_546 ?
C3 N2 O4 111.9(9) . 2_356 ?
O3 N2 O4 147.6(5) 2_546 2_356 ?
Ni1 O5 O6 108.0(4) . 2_565 ?
Ni1 O5 O4 113.7(5) . 1_655 ?
O6 O5 O4 135.6(5) 2_565 1_655 ?
Ni1 O5 O6 112.9(4) . . ?
O6 O5 O6 82.9(4) 2_565 . ?
O4 O5 O6 94.4(4) 1_655 . ?
Ni1 O5 O1 113.2(4) . 1_655 ?
O6 O5 O1 91.5(4) 2_565 1_655 ?
O4 O5 O1 58.6(3) 1_655 1_655 ?
O6 O5 O1 133.0(4) . 1_655 ?
O2 O6 O5 148.8(5) 1_465 . ?

loop_
_geom_bond_atom_site_label_1
_geom_bond_atom_site_label_2
_geom_bond_distance
_geom_bond_site_symmetry_2
_geom_bond_publ_flag
Ni1 O2 1.996(10) . y
Ni1 O2 1.996(10) 2 ?
Ni1 O5 2.039(10) . y
Ni1 O5 2.039(10) 2 ?
Ni1 O1 2.094(9) 2 ?
Ni1 O1 2.094(9) . y
O1 C1 1.223(15) . y
O2 C2 1.277(18) . y
C1 N1 1.360(17) . y
C1 C2 1.61(2) . y
C2 O3 1.189(16) . y
O3 N1 2.672(15) . y
N1 C3 1.449(17) . y
N1 O3 2.859(15) 2_546 ?
C3 O4 1.236(15) . y
C3 N2 1.340(18) . y
N2 O3 2.942(16) 2_546 ?
N2 O4 2.985(16) 2_356 ?
O5 O6 2.667(14) 2_565 ?
O5 O4 2.705(13) 1_655 ?
O5 O6 2.815(14) . ?
O5 O1 3.054(14) 1_655 ?
O6 O2 2.687(14) 1_465 ?
